data_2216723
loop_
_publ_author_name
'Sarojini, B. K.'
'Narayana, B.'
'Mayekar, Anil N.'
'Yathirajan, H. S.'
'Bolte, Michael'

_publ_section_title
;
 6-Bromo-2,4-bis(3-methoxyphenyl)-3,4-dihydro-2<i>H</i>-1,3-naphthoxazine
;
_journal_coeditor_code PV2044
_journal_issue 12
_journal_name_full 'Acta Crystallographica Section E'
_journal_page_first o4739
_journal_page_last o4739
_journal_paper_doi 10.1107/S1600536807057832
_journal_volume 63
_journal_year 2007
_chemical_formula_iupac 'C26 H22 Br N O3'
_chemical_formula_moiety 'C26 H22 Br N O3'
_chemical_formula_sum 'C26 H22 Br N O3'
_chemical_formula_weight 476.36
_chemical_name_systematic
;
6-Bromo-2,4-bis(3-methoxyphenyl)-3,4-dihydro-2H-1,3-naphthoxazine
;
_space_group_IT_number 2
_symmetry_cell_setting triclinic
_symmetry_space_group_name_Hall '-P 1'
_symmetry_space_group_name_H-M 'P -1'
_atom_sites_solution_hydrogens geom
_atom_sites_solution_primary direct
_atom_sites_solution_secondary difmap
_audit_creation_method SHELXL-97
_cell_angle_alpha 84.632(6)
_cell_angle_beta 88.618(6)
_cell_angle_gamma 81.088(5)
_cell_formula_units_Z 2
_cell_length_a 5.9753(4)
_cell_length_b 9.9177(7)
_cell_length_c 18.1925(13)
_cell_measurement_reflns_used 29479
_cell_measurement_temperature 173(2)
_cell_measurement_theta_max 27.87
_cell_measurement_theta_min 3.45
_cell_volume 1060.37(13)
_computing_cell_refinement 'X-Area (Stoe & Cie, 2001)'
_computing_data_collection 'X-Area (Stoe & Cie, 2001)'
_computing_data_reduction 'X-Area (Stoe & Cie, 2001)'
_computing_molecular_graphics 'XP in SHELXTL-Plus (Sheldrick, 1991)'
_computing_publication_material 'SHELXL97 (Sheldrick, 1997)'
_computing_structure_refinement 'SHELXL97 (Sheldrick, 1997)'
_computing_structure_solution 'SHELXS97 (Sheldrick, 1990)'
_diffrn_ambient_temperature 173(2)
_diffrn_measured_fraction_theta_full 0.998
_diffrn_measured_fraction_theta_max 0.992
_diffrn_measurement_device_type 'Stoe IPDSII two-circle diffractometer'
_diffrn_measurement_method \w
_diffrn_radiation_monochromator graphite
_diffrn_radiation_source 'fine-focus sealed tube'
_diffrn_radiation_type MoK\a
_diffrn_radiation_wavelength 0.71073
_diffrn_reflns_av_R_equivalents 0.0440
_diffrn_reflns_av_sigmaI/netI 0.0236
_diffrn_reflns_limit_h_max 7
_diffrn_reflns_limit_h_min -7
_diffrn_reflns_limit_k_max 12
_diffrn_reflns_limit_k_min -12
_diffrn_reflns_limit_l_max 23
_diffrn_reflns_limit_l_min -23
_diffrn_reflns_number 23965
_diffrn_reflns_theta_full 25.00
_diffrn_reflns_theta_max 27.62
_diffrn_reflns_theta_min 3.45
_diffrn_standards_number 0
_exptl_absorpt_coefficient_mu 1.967
_exptl_absorpt_correction_T_max 0.6391
_exptl_absorpt_correction_T_min 0.5629
_exptl_absorpt_correction_type multi-scan
_exptl_absorpt_process_details '(MULABS; Spek, 2003; Blessing, 1995)'
_exptl_crystal_colour colourless
_exptl_crystal_density_diffrn 1.492
_exptl_crystal_density_method 'not measured'
_exptl_crystal_description block
_exptl_crystal_F_000 488
_exptl_crystal_size_max 0.33
_exptl_crystal_size_mid 0.27
_exptl_crystal_size_min 0.25
_refine_diff_density_max 0.365
_refine_diff_density_min -0.526
_refine_ls_extinction_coef 0.0214(18)
_refine_ls_extinction_expression Fc^*^=kFc[1+0.001xFc^2^\l^3^/sin(2\q)]^-1/4^
_refine_ls_extinction_method SHELXL
_refine_ls_goodness_of_fit_ref 1.037
_refine_ls_hydrogen_treatment mixed
_refine_ls_matrix_type full
_refine_ls_number_parameters 287
_refine_ls_number_reflns 4875
_refine_ls_number_restraints 0
_refine_ls_restrained_S_all 1.037
_refine_ls_R_factor_all 0.0368
_refine_ls_R_factor_gt 0.0323
_refine_ls_shift/su_max 0.001
_refine_ls_shift/su_mean 0.000
_refine_ls_structure_factor_coef Fsqd
_refine_ls_weighting_details 'calc w=1/[\s^2^(Fo^2^)+(0.0532P)^2^+0.3210P] where P=(Fo^2^+2Fc^2^)/3'
_refine_ls_weighting_scheme calc
_refine_ls_wR_factor_gt 0.0833
_refine_ls_wR_factor_ref 0.0858
_reflns_number_gt 4449
_reflns_number_total 4875
_reflns_threshold_expression I>2\s(I)
_cod_data_source_file pv2044.cif
_cod_data_source_block I
_cod_depositor_comments
;
The following automatic conversions were performed:
'_symmetry_cell_setting' value 'Triclinic' changed to 'triclinic'
according to '/home/saulius/struct/CIF-dictionaries/cif_core.dic'
dictionary named 'cif_core.dic' version 2.4.1 from 2010-06-29.

Automatic conversion script
Id: cif_fix_enum 1527 2010-12-29 10:47:43Z saulius 

The following automatic conversions were performed:

'_symmetry_cell_setting' value 'Triclinic' changed to 'triclinic'
according to /home/saulius/struct/CIF-dictionaries/cif_core.dic
dictionary named 'cif_core.dic' version 2.4.1 from 2010-06-29.

Automatic conversion script
Id: cif_fix_values 1715 2011-07-08 13:25:40Z adriana 
;
_cod_database_code 2216723
_cod_database_fobs_code 2216723

loop_
_symmetry_equiv_pos_as_xyz
'x, y, z'
'-x, -y, -z'

loop_
_atom_site_type_symbol
_atom_site_label
_atom_site_fract_x
_atom_site_fract_y
_atom_site_fract_z
_atom_site_U_iso_or_equiv
_atom_site_adp_type
_atom_site_calc_flag
_atom_site_refinement_flags
_atom_site_occupancy
C C1 1.2244(3) 1.10888(19) 0.05325(9) 0.0293(3) Uani d . 1
H H1 1.3472 1.0830 0.0208 0.035 Uiso calc R 1
C C2 1.1620(3) 1.24339(19) 0.06485(9) 0.0291(3) Uani d . 1
Br Br21 1.31702(3) 1.37957(2) 0.014156(11) 0.04071(9) Uani d . 1
C C3 0.9805(3) 1.28612(19) 0.11293(10) 0.0309(3) Uani d . 1
H H3 0.9389 1.3803 0.1202 0.037 Uiso calc R 1
C C4 0.8654(3) 1.18928(18) 0.14888(9) 0.0279(3) Uani d . 1
H H4 0.7446 1.2177 0.1816 0.034 Uiso calc R 1
C C5 0.9223(3) 1.04756(17) 0.13832(8) 0.0228(3) Uani d . 1
C C6 0.8016(3) 0.94569(16) 0.17455(8) 0.0225(3) Uani d . 1
C C7 0.5995(3) 0.98412(16) 0.22469(8) 0.0212(3) Uani d . 1
H H7 0.5004 1.0640 0.1987 0.032 Uiso calc R 1
C C71 0.6622(3) 1.02780(15) 0.29929(8) 0.0207(3) Uani d . 1
C C72 0.8827(3) 0.99958(18) 0.32690(9) 0.0269(3) Uani d . 1
H H72 1.0019 0.9528 0.2991 0.032 Uiso calc R 1
C C73 0.9255(3) 1.0409(2) 0.39569(10) 0.0321(4) Uani d . 1
H H73 1.0754 1.0223 0.4143 0.038 Uiso calc R 1
C C74 0.7538(3) 1.10898(18) 0.43773(9) 0.0295(3) Uani d . 1
H H74 0.7860 1.1365 0.4845 0.035 Uiso calc R 1
C C75 0.5339(3) 1.13628(17) 0.41039(9) 0.0263(3) Uani d . 1
O O751 0.3513(2) 1.20077(15) 0.44689(7) 0.0371(3) Uani d . 1
C C752 0.3873(4) 1.2390(2) 0.51912(11) 0.0410(4) Uani d . 1
H H75A 0.4524 1.1577 0.5508 0.061 Uiso calc R 1
H H75B 0.2424 1.2791 0.5402 0.061 Uiso calc R 1
H H75C 0.4918 1.3064 0.5158 0.061 Uiso calc R 1
C C76 0.4895(3) 1.09611(16) 0.34104(9) 0.0236(3) Uani d . 1
H H76 0.3398 1.1157 0.3223 0.028 Uiso calc R 1
N N8 0.4640(2) 0.87111(14) 0.23740(8) 0.0231(3) Uani d . 1
H H8 0.383(4) 0.870(2) 0.1992(12) 0.026(5) Uiso d . 1
C C9 0.6035(3) 0.74024(17) 0.25247(9) 0.0240(3) Uani d . 1
H H9 0.6894 0.7416 0.2988 0.036 Uiso calc R 1
C C91 0.4583(3) 0.62705(16) 0.26350(9) 0.0246(3) Uani d . 1
C C92 0.2967(3) 0.63350(17) 0.32011(9) 0.0280(3) Uani d . 1
H H92 0.2815 0.7069 0.3508 0.034 Uiso calc R 1
C C93 0.1567(3) 0.53274(18) 0.33211(10) 0.0297(3) Uani d . 1
O O931 0.0050(3) 0.54830(14) 0.38976(9) 0.0454(4) Uani d . 1
C C932 -0.1263(4) 0.4403(2) 0.40788(14) 0.0440(5) Uani d . 1
H H93A -0.2307 0.4373 0.3676 0.066 Uiso calc R 1
H H93B -0.2129 0.4571 0.4534 0.066 Uiso calc R 1
H H93C -0.0249 0.3525 0.4151 0.066 Uiso calc R 1
C C94 0.1746(3) 0.42578(18) 0.28676(11) 0.0324(4) Uani d . 1
H H94 0.0785 0.3577 0.2942 0.039 Uiso calc R 1
C C95 0.3360(3) 0.42067(19) 0.23030(11) 0.0351(4) Uani d . 1
H H95 0.3492 0.3481 0.1991 0.042 Uiso calc R 1
C C96 0.4787(3) 0.51908(19) 0.21830(10) 0.0316(4) Uani d . 1
H H96 0.5890 0.5130 0.1798 0.038 Uiso calc R 1
O O10 0.7651(2) 0.70462(12) 0.19325(7) 0.0286(3) Uani d . 1
C C11 0.8681(3) 0.80986(17) 0.16211(9) 0.0237(3) Uani d . 1
C C12 1.0515(3) 0.76955(18) 0.11308(9) 0.0272(3) Uani d . 1
H H12 1.0938 0.6757 0.1051 0.033 Uiso calc R 1
C C13 1.1661(3) 0.86601(19) 0.07776(9) 0.0283(3) Uani d . 1
H H13 1.2871 0.8386 0.0449 0.034 Uiso calc R 1
C C14 1.1069(3) 1.00730(17) 0.08938(8) 0.0248(3) Uani d . 1

loop_
_atom_site_aniso_label
_atom_site_aniso_U_11
_atom_site_aniso_U_22
_atom_site_aniso_U_33
_atom_site_aniso_U_12
_atom_site_aniso_U_13
_atom_site_aniso_U_23
C1 0.0260(8) 0.0370(9) 0.0253(8) -0.0079(7) 0.0056(6) -0.0017(6)
C2 0.0277(8) 0.0333(9) 0.0274(8) -0.0110(7) 0.0030(6) 0.0013(6)
Br21 0.04119(13) 0.03886(12) 0.04419(13) -0.01807(8) 0.01209(8) 0.00198(8)
C3 0.0316(8) 0.0278(8) 0.0339(9) -0.0083(7) 0.0051(7) -0.0012(7)
C4 0.0262(8) 0.0285(8) 0.0291(8) -0.0046(6) 0.0066(6) -0.0033(6)
C5 0.0221(7) 0.0266(8) 0.0197(7) -0.0044(6) 0.0012(5) -0.0010(6)
C6 0.0218(7) 0.0265(8) 0.0193(7) -0.0043(6) 0.0020(5) -0.0021(6)
C7 0.0204(7) 0.0218(7) 0.0214(7) -0.0038(6) 0.0016(5) -0.0019(5)
C71 0.0220(7) 0.0197(7) 0.0208(7) -0.0054(6) 0.0017(5) -0.0008(5)
C72 0.0212(7) 0.0331(8) 0.0260(8) -0.0041(6) 0.0014(6) -0.0010(6)
C73 0.0254(8) 0.0437(10) 0.0282(8) -0.0099(7) -0.0043(6) -0.0002(7)
C74 0.0367(9) 0.0326(9) 0.0220(7) -0.0138(7) -0.0020(6) -0.0019(6)
C75 0.0319(8) 0.0221(7) 0.0253(7) -0.0053(6) 0.0044(6) -0.0029(6)
O751 0.0401(7) 0.0416(7) 0.0288(6) 0.0012(6) 0.0067(5) -0.0140(5)
C752 0.0582(13) 0.0375(10) 0.0297(9) -0.0112(9) 0.0113(8) -0.0131(8)
C76 0.0225(7) 0.0250(7) 0.0236(7) -0.0041(6) 0.0010(6) -0.0024(6)
N8 0.0211(6) 0.0233(6) 0.0257(6) -0.0052(5) -0.0006(5) -0.0038(5)
C9 0.0232(7) 0.0247(7) 0.0240(7) -0.0039(6) 0.0020(6) -0.0015(6)
C91 0.0255(7) 0.0227(7) 0.0255(7) -0.0037(6) 0.0002(6) -0.0009(6)
C92 0.0317(8) 0.0236(8) 0.0297(8) -0.0065(7) 0.0058(6) -0.0050(6)
C93 0.0289(8) 0.0237(8) 0.0360(9) -0.0038(6) 0.0071(7) -0.0013(6)
O931 0.0507(9) 0.0302(7) 0.0576(9) -0.0153(6) 0.0303(7) -0.0090(6)
C932 0.0391(10) 0.0299(9) 0.0623(13) -0.0095(8) 0.0189(9) 0.0016(9)
C94 0.0310(9) 0.0233(8) 0.0444(10) -0.0081(7) 0.0030(7) -0.0045(7)
C95 0.0407(10) 0.0269(8) 0.0403(10) -0.0089(7) 0.0043(8) -0.0115(7)
C96 0.0339(9) 0.0290(8) 0.0327(8) -0.0060(7) 0.0067(7) -0.0068(7)
O10 0.0282(6) 0.0218(5) 0.0351(6) -0.0037(5) 0.0097(5) -0.0027(5)
C11 0.0224(7) 0.0265(8) 0.0223(7) -0.0047(6) 0.0015(6) -0.0009(6)
C12 0.0257(8) 0.0279(8) 0.0277(8) -0.0010(6) 0.0023(6) -0.0071(6)
C13 0.0262(8) 0.0345(9) 0.0243(7) -0.0035(7) 0.0051(6) -0.0059(6)
C14 0.0235(7) 0.0306(8) 0.0206(7) -0.0057(6) 0.0017(6) -0.0020(6)

loop_
_atom_type_symbol
_atom_type_description
_atom_type_scat_dispersion_real
_atom_type_scat_dispersion_imag
_atom_type_scat_source
C C 0.0033 0.0016 'International Tables Vol C Tables 4.2.6.8 and 6.1.1.4'
H H 0.0000 0.0000 'International Tables Vol C Tables 4.2.6.8 and 6.1.1.4'
Br Br -0.2901 2.4595 'International Tables Vol C Tables 4.2.6.8 and 6.1.1.4'
N N 0.0061 0.0033 'International Tables Vol C Tables 4.2.6.8 and 6.1.1.4'
O O 0.0106 0.0060 'International Tables Vol C Tables 4.2.6.8 and 6.1.1.4'

loop_
_geom_angle_atom_site_label_1
_geom_angle_atom_site_label_2
_geom_angle_atom_site_label_3
_geom_angle
C2 C1 C14 120.37(16)
C2 C1 H1 119.8
C14 C1 H1 119.8
C1 C2 C3 121.56(16)
C1 C2 Br21 119.97(13)
C3 C2 Br21 118.45(13)
C4 C3 C2 119.02(16)
C4 C3 H3 120.5
C2 C3 H3 120.5
C3 C4 C5 121.73(15)
C3 C4 H4 119.1
C5 C4 H4 119.1
C4 C5 C14 118.02(15)
C4 C5 C6 122.37(14)
C14 C5 C6 119.62(15)
C11 C6 C5 119.06(14)
C11 C6 C7 119.46(14)
C5 C6 C7 121.47(14)
N8 C7 C6 111.18(13)
N8 C7 C71 109.34(12)
C6 C7 C71 113.95(12)
N8 C7 H7 107.4
C6 C7 H7 107.4
C71 C7 H7 107.4
C76 C71 C72 119.53(14)
C76 C71 C7 117.80(13)
C72 C71 C7 122.66(14)
C73 C72 C71 119.22(15)
C73 C72 H72 120.4
C71 C72 H72 120.4
C74 C73 C72 121.55(15)
C74 C73 H73 119.2
C72 C73 H73 119.2
C73 C74 C75 119.18(15)
C73 C74 H74 120.4
C75 C74 H74 120.4
O751 C75 C74 124.50(15)
O751 C75 C76 115.79(15)
C74 C75 C76 119.71(15)
C75 O751 C752 117.67(16)
O751 C752 H75A 109.5
O751 C752 H75B 109.5
H75A C752 H75B 109.5
O751 C752 H75C 109.5
H75A C752 H75C 109.5
H75B C752 H75C 109.5
C71 C76 C75 120.80(15)
C71 C76 H76 119.6
C75 C76 H76 119.6
C9 N8 C7 112.20(12)
C9 N8 H8 109.6(14)
C7 N8 H8 109.1(14)
N8 C9 O10 113.44(13)
N8 C9 C91 110.47(13)
O10 C9 C91 106.88(13)
N8 C9 H9 108.6
O10 C9 H9 108.6
C91 C9 H9 108.6
C92 C91 C96 119.41(16)
C92 C91 C9 118.17(14)
C96 C91 C9 122.40(15)
C91 C92 C93 120.51(15)
C91 C92 H92 119.7
C93 C92 H92 119.7
O931 C93 C94 123.98(16)
O931 C93 C92 115.70(15)
C94 C93 C92 120.32(16)
C93 O931 C932 117.07(15)
O931 C932 H93A 109.5
O931 C932 H93B 109.5
H93A C932 H93B 109.5
O931 C932 H93C 109.5
H93A C932 H93C 109.5
H93B C932 H93C 109.5
C95 C94 C93 118.64(16)
C95 C94 H94 120.7
C93 C94 H94 120.7
C94 C95 C96 121.71(16)
C94 C95 H95 119.1
C96 C95 H95 119.1
C95 C96 C91 119.39(16)
C95 C96 H96 120.3
C91 C96 H96 120.3
C11 O10 C9 115.03(12)
O10 C11 C6 124.07(14)
O10 C11 C12 114.49(14)
C6 C11 C12 121.42(15)
C13 C12 C11 119.94(16)
C13 C12 H12 120.0
C11 C12 H12 120.0
C12 C13 C14 121.01(15)
C12 C13 H13 119.5
C14 C13 H13 119.5
C1 C14 C13 121.75(15)
C1 C14 C5 119.30(15)
C13 C14 C5 118.94(15)

loop_
_geom_bond_atom_site_label_1
_geom_bond_atom_site_label_2
_geom_bond_distance
C1 C2 1.363(3)
C1 C14 1.419(2)
C1 H1 0.9500
C2 C3 1.415(2)
C2 Br21 1.9093(17)
C3 C4 1.375(2)
C3 H3 0.9500
C4 C5 1.424(2)
C4 H4 0.9500
C5 C14 1.432(2)
C5 C6 1.433(2)
C6 C11 1.382(2)
C6 C7 1.518(2)
C7 N8 1.4796(19)
C7 C71 1.534(2)
C7 H7 1.0000
C71 C76 1.394(2)
C71 C72 1.400(2)
C72 C73 1.394(2)
C72 H72 0.9500
C73 C74 1.392(3)
C73 H73 0.9500
C74 C75 1.394(2)
C74 H74 0.9500
C75 O751 1.367(2)
C75 C76 1.401(2)
O751 C752 1.431(2)
C752 H75A 0.9800
C752 H75B 0.9800
C752 H75C 0.9800
C76 H76 0.9500
N8 C9 1.437(2)
N8 H8 0.86(2)
C9 O10 1.4603(19)
C9 C91 1.518(2)
C9 H9 1.0000
C91 C92 1.394(2)
C91 C96 1.399(2)
C92 C93 1.399(2)
C92 H92 0.9500
C93 O931 1.373(2)
C93 C94 1.394(2)
O931 C932 1.433(2)
C932 H93A 0.9800
C932 H93B 0.9800
C932 H93C 0.9800
C94 C95 1.391(3)
C94 H94 0.9500
C95 C96 1.392(3)
C95 H95 0.9500
C96 H96 0.9500
O10 C11 1.3644(19)
C11 C12 1.428(2)
C12 C13 1.365(2)
C12 H12 0.9500
C13 C14 1.425(2)
C13 H13 0.9500

loop_
_geom_hbond_atom_site_label_D
_geom_hbond_atom_site_label_H
_geom_hbond_atom_site_label_A
_geom_hbond_site_symmetry_A
_geom_hbond_distance_DH
_geom_hbond_distance_HA
_geom_hbond_distance_DA
_geom_hbond_angle_DHA
_geom_hbond_publ_flag
N8 H8 Cg1 1_455 0.86(2) 2.709(s.u.?) 3.496(s.u.?) 153.3(s.u.?) yes

loop_
_geom_torsion_atom_site_label_1
_geom_torsion_atom_site_label_2
_geom_torsion_atom_site_label_3
_geom_torsion_atom_site_label_4
_geom_torsion
C14 C1 C2 C3 0.2(3)
C14 C1 C2 Br21 -178.56(12)
C1 C2 C3 C4 0.2(3)
Br21 C2 C3 C4 179.02(13)
C2 C3 C4 C5 -0.8(3)
C3 C4 C5 C14 0.8(2)
C3 C4 C5 C6 -179.05(16)
C4 C5 C6 C11 -179.36(15)
C14 C5 C6 C11 0.8(2)
C4 C5 C6 C7 2.1(2)
C14 C5 C6 C7 -177.75(14)
C11 C6 C7 N8 -15.49(19)
C5 C6 C7 N8 163.04(13)
C11 C6 C7 C71 108.62(16)
C5 C6 C7 C71 -72.85(18)
N8 C7 C71 C76 -70.34(17)
C6 C7 C71 C76 164.57(14)
N8 C7 C71 C72 108.51(16)
C6 C7 C71 C72 -16.6(2)
C76 C71 C72 C73 -0.2(2)
C7 C71 C72 C73 -179.07(15)
C71 C72 C73 C74 0.4(3)
C72 C73 C74 C75 0.0(3)
C73 C74 C75 O751 179.20(16)
C73 C74 C75 C76 -0.6(3)
C74 C75 O751 C752 -2.0(3)
C76 C75 O751 C752 177.72(15)
C72 C71 C76 C75 -0.3(2)
C7 C71 C76 C75 178.61(14)
O751 C75 C76 C71 -179.09(15)
C74 C75 C76 C71 0.7(2)
C6 C7 N8 C9 44.30(17)
C71 C7 N8 C9 -82.39(15)
C7 N8 C9 O10 -58.80(17)
C7 N8 C9 C91 -178.77(12)
N8 C9 C91 C92 -59.34(19)
O10 C9 C91 C92 176.81(14)
N8 C9 C91 C96 119.51(17)
O10 C9 C91 C96 -4.3(2)
C96 C91 C92 C93 0.4(3)
C9 C91 C92 C93 179.25(15)
C91 C92 C93 O931 179.39(16)
C91 C92 C93 C94 -1.1(3)
C94 C93 O931 C932 6.1(3)
C92 C93 O931 C932 -174.35(18)
O931 C93 C94 C95 -179.65(19)
C92 C93 C94 C95 0.9(3)
C93 C94 C95 C96 0.1(3)
C94 C95 C96 C91 -0.7(3)
C92 C91 C96 C95 0.5(3)
C9 C91 C96 C95 -178.31(16)
N8 C9 O10 C11 41.16(18)
C91 C9 O10 C11 163.16(13)
C9 O10 C11 C6 -11.2(2)
C9 O10 C11 C12 170.21(13)
C5 C6 C11 O10 -179.62(14)
C7 C6 C11 O10 -1.1(2)
C5 C6 C11 C12 -1.1(2)
C7 C6 C11 C12 177.48(14)
O10 C11 C12 C13 179.12(14)
C6 C11 C12 C13 0.5(2)
C11 C12 C13 C14 0.5(2)
C2 C1 C14 C13 179.23(16)
C2 C1 C14 C5 -0.1(2)
C12 C13 C14 C1 179.86(16)
C12 C13 C14 C5 -0.8(2)
C4 C5 C14 C1 -0.3(2)
C6 C5 C14 C1 179.50(14)
C4 C5 C14 C13 -179.74(15)
C6 C5 C14 C13 0.1(2)
